data_2217999
loop_
_publ_author_name
'Tan, Ming-Xiong'
'Chen, Zhen-Feng'
'Neng, Zhou'
'Liang, Hong'

_publ_section_title
'[(2<i>S</i>)-2-(3,5-Dichloro-2-oxidobenzylideneamino)-3-(4-hydroxyphenyl)propionato-\k^3^<i>O</i>,<i>N</i>,<i>O</i>'](dimethylformamide-\k<i>O</i>)copper(II)'
_journal_coeditor_code RT2016
_journal_issue 4
_journal_name_full 'Acta Crystallographica Section E'
_journal_page_first m599
_journal_page_last m600
_journal_paper_doi 10.1107/S1600536808007939
_journal_volume 64
_journal_year 2008
_chemical_formula_iupac '[Cu (C16 H11 Cl2 N O4) (C3 H7 N O)]'
_chemical_formula_moiety 'C19 H18 Cl2 Cu N2 O5'
_chemical_formula_sum 'C19 H18 Cl2 Cu N2 O5'
_chemical_formula_weight 488.79
_chemical_name_systematic
;
(2S)-[2-(3,5-Dichloro-2-oxidobenzylideneamino)-3-(4-hydroxyphenyl)propionato-
\k^3^O,N,O'](dimethylformamide-\kO)copper(II)
;
_space_group_IT_number 19
_symmetry_cell_setting orthorhombic
_symmetry_space_group_name_Hall 'P 2ac 2ab'
_symmetry_space_group_name_H-M 'P 21 21 21'
_atom_sites_solution_hydrogens geom
_atom_sites_solution_primary direct
_atom_sites_solution_secondary difmap
_audit_creation_method SHELXL97
_cell_angle_alpha 90.00
_cell_angle_beta 90.00
_cell_angle_gamma 90.00
_cell_formula_units_Z 4
_cell_length_a 5.8646(16)
_cell_length_b 13.220(2)
_cell_length_c 26.850(3)
_cell_measurement_reflns_used 4089
_cell_measurement_temperature 298(2)
_cell_measurement_theta_max 23.777
_cell_measurement_theta_min 2.276
_cell_volume 2081.7(7)
_computing_cell_refinement 'SAINT (Bruker, 2001)'
_computing_data_collection 'SMART (Bruker, 2001)'
_computing_data_reduction 'SAINT (Bruker, 2001)'
_computing_molecular_graphics 'SHELXTL (Sheldrick, 2008)'
_computing_publication_material 'SHELXTL (Sheldrick, 2008)'
_computing_structure_refinement 'SHELXL97 (Sheldrick, 2008)'
_computing_structure_solution 'SHELXS97 (Sheldrick, 2008)'
_diffrn_ambient_temperature 298(2)
_diffrn_measured_fraction_theta_full 1.000
_diffrn_measured_fraction_theta_max 1.000
_diffrn_measurement_device_type 'Bruker SMART CCD area-detector'
_diffrn_measurement_method '\f and \w'
_diffrn_radiation_monochromator graphite
_diffrn_radiation_source 'fine-focus sealed tube'
_diffrn_radiation_type MoK\a
_diffrn_radiation_wavelength 0.71073
_diffrn_reflns_av_R_equivalents 0.0984
_diffrn_reflns_av_sigmaI/netI 0.0882
_diffrn_reflns_limit_h_max 6
_diffrn_reflns_limit_h_min -6
_diffrn_reflns_limit_k_max 12
_diffrn_reflns_limit_k_min -15
_diffrn_reflns_limit_l_max 31
_diffrn_reflns_limit_l_min -31
_diffrn_reflns_number 10650
_diffrn_reflns_theta_full 25.00
_diffrn_reflns_theta_max 25.00
_diffrn_reflns_theta_min 1.52
_exptl_absorpt_coefficient_mu 1.339
_exptl_absorpt_correction_T_max 0.786
_exptl_absorpt_correction_T_min 0.532
_exptl_absorpt_correction_type multi-scan
_exptl_absorpt_process_details '(SADABS; Sheldrick, 1996)'
_exptl_crystal_colour blue
_exptl_crystal_density_diffrn 1.560
_exptl_crystal_description prism
_exptl_crystal_F_000 996
_exptl_crystal_size_max 0.48
_exptl_crystal_size_mid 0.20
_exptl_crystal_size_min 0.18
_refine_diff_density_max 0.496
_refine_diff_density_min -0.541
_refine_ls_abs_structure_details 'Flack (1983), with 1505 Friedel pairs'
_refine_ls_abs_structure_Flack 0.04(3)
_refine_ls_extinction_method none
_refine_ls_goodness_of_fit_ref 1.044
_refine_ls_hydrogen_treatment constr
_refine_ls_matrix_type full
_refine_ls_number_parameters 262
_refine_ls_number_reflns 3638
_refine_ls_number_restraints 0
_refine_ls_restrained_S_all 1.044
_refine_ls_R_factor_all 0.0734
_refine_ls_R_factor_gt 0.0606
_refine_ls_shift/su_max 0.000
_refine_ls_shift/su_mean 0.000
_refine_ls_structure_factor_coef Fsqd
_refine_ls_weighting_details 'calc w = 1/[\s^2^(Fo^2^)+(0.0751P)^2^] where P=(Fo^2^+2Fc^2^)/3'
_refine_ls_weighting_scheme calc
_refine_ls_wR_factor_gt 0.1406
_refine_ls_wR_factor_ref 0.1479
_reflns_number_gt 2915
_reflns_number_total 3638
_reflns_threshold_expression I>2\s(I)
_cod_data_source_file rt2016.cif
_cod_data_source_block I
_cod_original_sg_symbol_H-M 'P21 21 21'
_cod_database_code 2217999
_cod_database_fobs_code 2217999

loop_
_symmetry_equiv_pos_as_xyz
'x, y, z'
'-x+1/2, -y, z+1/2'
'-x, y+1/2, -z+1/2'
'x+1/2, -y+1/2, -z'

loop_
_atom_site_type_symbol
_atom_site_label
_atom_site_fract_x
_atom_site_fract_y
_atom_site_fract_z
_atom_site_U_iso_or_equiv
_atom_site_adp_type
_atom_site_calc_flag
_atom_site_refinement_flags
_atom_site_occupancy
Cu Cu1 0.87095(14) 0.01109(5) 0.92554(2) 0.0398(2) Uani d . 1
Cl Cl1 1.5356(3) 0.15751(14) 0.99080(6) 0.0542(5) Uani d . 1
Cl Cl2 1.5314(5) 0.4447(2) 0.84884(10) 0.1123(10) Uani d . 1
N N1 0.7954(8) 0.0937(4) 0.86843(16) 0.0341(12) Uani d . 1
N N2 1.2035(10) -0.1364(5) 1.03525(19) 0.0502(15) Uani d . 1
O O1 0.5867(8) -0.0565(3) 0.91109(13) 0.0447(11) Uani d . 1
O O2 0.2837(8) -0.0471(4) 0.86065(16) 0.0507(12) Uani d . 1
O O3 0.9847(9) 0.2916(4) 0.64815(17) 0.0663(15) Uani d . 1
H H3 0.8857 0.3335 0.6420 0.099 Uiso calc R 1
O O4 1.1115(8) 0.0946(3) 0.94609(13) 0.0426(10) Uani d . 1
O O5 0.9417(9) -0.0841(4) 0.97899(16) 0.0566(14) Uani d . 1
C C1 0.4783(12) -0.0227(4) 0.8738(2) 0.0371(14) Uani d . 1
C C2 0.5969(10) 0.0579(4) 0.84153(18) 0.0335(13) Uani d . 1
H H2 0.4921 0.1145 0.8357 0.040 Uiso calc R 1
C C3 0.6629(11) 0.0092(4) 0.79128(18) 0.0413(15) Uani d . 1
H H3A 0.7794 -0.0416 0.7971 0.050 Uiso calc R 1
H H3B 0.5305 -0.0249 0.7776 0.050 Uiso calc R 1
C C4 0.7505(11) 0.0844(5) 0.7537(2) 0.0390(15) Uani d . 1
C C5 0.6177(12) 0.1646(5) 0.7384(2) 0.0470(16) Uani d . 1
H H5 0.4740 0.1726 0.7525 0.056 Uiso calc R 1
C C6 0.6887(12) 0.2333(5) 0.7032(2) 0.0478(18) Uani d . 1
H H6 0.5919 0.2850 0.6930 0.057 Uiso calc R 1
C C7 0.9055(11) 0.2249(5) 0.6832(2) 0.0436(16) Uani d . 1
C C8 1.0373(13) 0.1453(5) 0.6970(2) 0.0552(18) Uani d . 1
H H8 1.1793 0.1369 0.6822 0.066 Uiso calc R 1
C C9 0.9657(12) 0.0762(5) 0.7326(2) 0.0477(17) Uani d . 1
H H9 1.0625 0.0241 0.7424 0.057 Uiso calc R 1
C C10 0.8988(10) 0.1759(4) 0.85633(19) 0.0335(13) Uani d . 1
H H10 0.8373 0.2130 0.8301 0.040 Uiso calc R 1
C C11 1.1005(11) 0.2157(4) 0.87951(19) 0.0367(14) Uani d . 1
C C12 1.1995(9) 0.1712(4) 0.9226(2) 0.0346(13) Uani d . 1
C C13 1.4061(11) 0.2142(5) 0.93978(19) 0.0372(14) Uani d . 1
C C14 1.5016(12) 0.2978(5) 0.9188(2) 0.0527(18) Uani d . 1
H H14 1.6334 0.3259 0.9322 0.063 Uiso calc R 1
C C15 1.4005(14) 0.3402(5) 0.8774(3) 0.062(2) Uani d . 1
C C16 1.2032(12) 0.3018(5) 0.8584(3) 0.0508(18) Uani d . 1
H H16 1.1354 0.3329 0.8311 0.061 Uiso calc R 1
C C17 1.1375(15) -0.0875(5) 0.9947(3) 0.0558(18) Uani d . 1
H H17 1.2486 -0.0531 0.9767 0.067 Uiso calc R 1
C C18 1.0416(14) -0.1899(7) 1.0655(3) 0.073(2) Uani d . 1
H H18A 1.0066 -0.1505 1.0945 0.110 Uiso calc R 1
H H18B 1.1053 -0.2537 1.0754 0.110 Uiso calc R 1
H H18C 0.9048 -0.2013 1.0467 0.110 Uiso calc R 1
C C19 1.4387(14) -0.1337(7) 1.0521(3) 0.078(3) Uani d . 1
H H19A 1.5335 -0.1067 1.0261 0.118 Uiso calc R 1
H H19B 1.4881 -0.2010 1.0601 0.118 Uiso calc R 1
H H19C 1.4502 -0.0917 1.0811 0.118 Uiso calc R 1

loop_
_atom_site_aniso_label
_atom_site_aniso_U_11
_atom_site_aniso_U_22
_atom_site_aniso_U_33
_atom_site_aniso_U_12
_atom_site_aniso_U_13
_atom_site_aniso_U_23
Cu1 0.0472(4) 0.0363(4) 0.0360(3) -0.0017(4) -0.0031(3) 0.0056(3)
Cl1 0.0510(10) 0.0635(11) 0.0481(8) 0.0039(9) -0.0144(7) -0.0136(8)
Cl2 0.117(2) 0.0863(18) 0.133(2) -0.0606(17) -0.0291(18) 0.0441(15)
N1 0.037(3) 0.031(3) 0.034(2) 0.009(2) 0.001(2) -0.002(2)
N2 0.045(3) 0.056(4) 0.050(3) 0.007(3) -0.001(3) 0.022(3)
O1 0.056(3) 0.039(2) 0.039(2) -0.010(2) 0.001(2) 0.0045(17)
O2 0.043(3) 0.048(3) 0.060(3) -0.008(2) 0.004(2) -0.009(2)
O3 0.070(4) 0.058(3) 0.071(3) 0.012(3) 0.034(3) 0.015(3)
O4 0.047(3) 0.045(2) 0.0357(19) 0.005(2) -0.003(2) -0.0015(18)
O5 0.060(4) 0.055(3) 0.055(3) 0.002(3) -0.006(2) 0.024(2)
C1 0.043(4) 0.027(3) 0.041(3) 0.003(3) 0.001(3) -0.007(3)
C2 0.024(3) 0.040(3) 0.037(3) 0.000(3) -0.005(3) -0.004(2)
C3 0.049(4) 0.039(3) 0.036(3) -0.003(4) -0.003(3) -0.005(3)
C4 0.043(4) 0.040(4) 0.034(3) 0.005(3) -0.007(3) -0.003(3)
C5 0.036(3) 0.067(4) 0.038(3) 0.007(4) 0.003(3) 0.005(3)
C6 0.046(4) 0.050(4) 0.047(4) 0.015(3) 0.003(3) 0.007(3)
C7 0.043(4) 0.051(4) 0.037(3) 0.004(4) 0.005(3) 0.001(3)
C8 0.048(4) 0.062(5) 0.056(4) 0.010(4) 0.014(3) 0.007(3)
C9 0.041(4) 0.046(4) 0.056(4) 0.009(3) 0.007(3) -0.006(3)
C10 0.032(3) 0.034(3) 0.034(3) -0.001(3) 0.000(3) 0.001(2)
C11 0.038(4) 0.035(3) 0.037(3) 0.001(3) 0.004(3) -0.001(2)
C12 0.027(3) 0.036(3) 0.041(3) 0.005(3) 0.006(3) -0.017(3)
C13 0.035(4) 0.045(4) 0.032(3) 0.003(3) 0.001(3) -0.013(2)
C14 0.045(4) 0.052(4) 0.061(4) -0.010(4) -0.005(4) -0.015(3)
C15 0.060(5) 0.052(4) 0.073(5) -0.013(4) -0.001(4) 0.009(4)
C16 0.050(4) 0.038(4) 0.064(4) -0.012(3) -0.002(4) 0.014(3)
C17 0.055(5) 0.048(4) 0.065(4) 0.009(4) 0.001(4) 0.021(3)
C18 0.063(5) 0.093(6) 0.064(5) 0.001(5) 0.003(4) 0.038(4)
C19 0.055(5) 0.092(7) 0.088(5) 0.003(5) -0.017(4) 0.037(5)

loop_
_atom_type_symbol
_atom_type_description
_atom_type_scat_dispersion_real
_atom_type_scat_dispersion_imag
_atom_type_scat_source
C C 0.0033 0.0016 'International Tables Vol C Tables 4.2.6.8 and 6.1.1.4'
H H 0.0000 0.0000 'International Tables Vol C Tables 4.2.6.8 and 6.1.1.4'
N N 0.0061 0.0033 'International Tables Vol C Tables 4.2.6.8 and 6.1.1.4'
O O 0.0106 0.0060 'International Tables Vol C Tables 4.2.6.8 and 6.1.1.4'
Cu Cu 0.3201 1.2651 'International Tables Vol C Tables 4.2.6.8 and 6.1.1.4'
Cl Cl 0.1484 0.1585 'International Tables Vol C Tables 4.2.6.8 and 6.1.1.4'

loop_
_geom_angle_atom_site_label_1
_geom_angle_atom_site_label_2
_geom_angle_atom_site_label_3
_geom_angle
_geom_angle_publ_flag
O4 Cu1 O1 169.0(2) y
O4 Cu1 N1 94.2(2) y
O1 Cu1 N1 84.5(2) y
O4 Cu1 O5 90.2(2) y
O1 Cu1 O5 91.9(2) y
N1 Cu1 O5 174.3(2) y
C10 N1 C2 121.9(5) ?
C10 N1 Cu1 124.7(4) ?
C2 N1 Cu1 113.3(4) ?
C17 N2 C18 120.8(6) ?
C17 N2 C19 121.4(7) ?
C18 N2 C19 117.7(6) ?
C1 O1 Cu1 115.4(4) ?
C7 O3 H3 109.5 ?
C12 O4 Cu1 128.0(4) ?
C17 O5 Cu1 118.4(5) ?
O2 C1 O1 126.6(6) ?
O2 C1 C2 115.8(5) ?
O1 C1 C2 117.6(5) ?
N1 C2 C1 107.9(4) ?
N1 C2 C3 111.7(5) ?
C1 C2 C3 108.4(5) ?
N1 C2 H2 109.6 ?
C1 C2 H2 109.6 ?
C3 C2 H2 109.6 ?
C4 C3 C2 113.3(5) ?
C4 C3 H3A 108.9 ?
C2 C3 H3A 108.9 ?
C4 C3 H3B 108.9 ?
C2 C3 H3B 108.9 ?
H3A C3 H3B 107.7 ?
C5 C4 C9 117.0(6) ?
C5 C4 C3 121.0(6) ?
C9 C4 C3 122.1(6) ?
C6 C5 C4 122.8(7) ?
C6 C5 H5 118.6 ?
C4 C5 H5 118.6 ?
C5 C6 C7 119.4(6) ?
C5 C6 H6 120.3 ?
C7 C6 H6 120.3 ?
C8 C7 O3 119.5(6) ?
C8 C7 C6 118.6(6) ?
O3 C7 C6 121.7(6) ?
C7 C8 C9 121.8(7) ?
C7 C8 H8 119.1 ?
C9 C8 H8 119.1 ?
C4 C9 C8 120.3(7) ?
C4 C9 H9 119.9 ?
C8 C9 H9 119.9 ?
N1 C10 C11 126.1(5) ?
N1 C10 H10 117.0 ?
C11 C10 H10 117.0 ?
C16 C11 C12 119.2(6) ?
C16 C11 C10 118.3(5) ?
C12 C11 C10 122.5(5) ?
O4 C12 C13 119.7(5) ?
O4 C12 C11 123.7(5) ?
C13 C12 C11 116.6(6) ?
C14 C13 C12 122.9(6) ?
C14 C13 Cl1 119.8(5) ?
C12 C13 Cl1 117.2(5) ?
C13 C14 C15 119.2(7) ?
C13 C14 H14 120.4 ?
C15 C14 H14 120.4 ?
C16 C15 C14 121.0(7) ?
C16 C15 Cl2 120.1(6) ?
C14 C15 Cl2 118.9(6) ?
C15 C16 C11 121.0(7) ?
C15 C16 H16 119.5 ?
C11 C16 H16 119.5 ?
O5 C17 N2 125.2(7) ?
O5 C17 H17 117.4 ?
N2 C17 H17 117.4 ?
N2 C18 H18A 109.5 ?
N2 C18 H18B 109.5 ?
H18A C18 H18B 109.5 ?
N2 C18 H18C 109.5 ?
H18A C18 H18C 109.5 ?
H18B C18 H18C 109.5 ?
N2 C19 H19A 109.5 ?
N2 C19 H19B 109.5 ?
H19A C19 H19B 109.5 ?
N2 C19 H19C 109.5 ?
H19A C19 H19C 109.5 ?
H19B C19 H19C 109.5 ?

loop_
_geom_bond_atom_site_label_1
_geom_bond_atom_site_label_2
_geom_bond_distance
_geom_bond_publ_flag
Cu1 O4 1.875(5) y
Cu1 O1 1.931(5) y
Cu1 N1 1.934(5) y
Cu1 O5 1.954(4) y
Cl1 C13 1.736(6) ?
Cl2 C15 1.756(7) ?
N1 C10 1.286(7) ?
N1 C2 1.449(7) ?
N2 C17 1.324(8) ?
N2 C18 1.435(9) ?
N2 C19 1.452(9) ?
O1 C1 1.267(7) ?
O2 C1 1.238(7) ?
O3 C7 1.371(7) ?
O3 H3 0.8200 ?
O4 C12 1.299(7) ?
O5 C17 1.224(9) ?
C1 C2 1.540(8) ?
C2 C3 1.545(7) ?
C2 H2 0.9800 ?
C3 C4 1.508(8) ?
C3 H3A 0.9700 ?
C3 H3B 0.9700 ?
C4 C5 1.378(9) ?
C4 C9 1.387(9) ?
C5 C6 1.374(9) ?
C5 H5 0.9300 ?
C6 C7 1.385(9) ?
C6 H6 0.9300 ?
C7 C8 1.357(9) ?
C8 C9 1.387(9) ?
C8 H8 0.9300 ?
C9 H9 0.9300 ?
C10 C11 1.437(8) ?
C10 H10 0.9300 ?
C11 C16 1.407(8) ?
C11 C12 1.423(8) ?
C12 C13 1.416(8) ?
C13 C14 1.361(9) ?
C14 C15 1.379(10) ?
C14 H14 0.9300 ?
C15 C16 1.362(10) ?
C16 H16 0.9300 ?
C17 H17 0.9300 ?
C18 H18A 0.9600 ?
C18 H18B 0.9600 ?
C18 H18C 0.9600 ?
C19 H19A 0.9600 ?
C19 H19B 0.9600 ?
C19 H19C 0.9600 ?

loop_
_geom_hbond_atom_site_label_D
_geom_hbond_atom_site_label_H
_geom_hbond_atom_site_label_A
_geom_hbond_site_symmetry_A
_geom_hbond_distance_DH
_geom_hbond_distance_HA
_geom_hbond_distance_DA
_geom_hbond_angle_DHA
O3 H3 O2 3_656 0.82 1.87 2.661(7) 163
C17 H17 O4 . 0.93 2.27 2.743(8) 111
C18 H18B O1 4_547 0.96 2.54 3.421(10) 150

loop_
_geom_torsion_atom_site_label_1
_geom_torsion_atom_site_label_2
_geom_torsion_atom_site_label_3
_geom_torsion_atom_site_label_4
_geom_torsion
O4 Cu1 N1 C10 -0.5(5)
O1 Cu1 N1 C10 168.5(5)
O4 Cu1 N1 C2 -176.4(4)
O1 Cu1 N1 C2 -7.4(3)
O4 Cu1 O1 C1 83.8(9)
N1 Cu1 O1 C1 0.1(4)
O5 Cu1 O1 C1 -175.4(4)
O1 Cu1 O4 C12 -90.9(9)
N1 Cu1 O4 C12 -8.1(5)
O5 Cu1 O4 C12 168.2(5)
O4 Cu1 O5 C17 -26.4(6)
O1 Cu1 O5 C17 164.4(6)
Cu1 O1 C1 O2 -172.3(5)
Cu1 O1 C1 C2 7.0(6)
C10 N1 C2 C1 -164.2(5)
Cu1 N1 C2 C1 11.9(5)
C10 N1 C2 C3 76.7(7)
Cu1 N1 C2 C3 -107.2(4)
O2 C1 C2 N1 166.9(5)
O1 C1 C2 N1 -12.5(7)
O2 C1 C2 C3 -71.9(6)
O1 C1 C2 C3 108.7(5)
N1 C2 C3 C4 -69.3(6)
C1 C2 C3 C4 171.9(5)
C2 C3 C4 C5 -59.0(7)
C2 C3 C4 C9 121.5(6)
C9 C4 C5 C6 1.3(10)
C3 C4 C5 C6 -178.2(6)
C4 C5 C6 C7 -2.4(10)
C5 C6 C7 C8 3.6(10)
C5 C6 C7 O3 -179.8(6)
O3 C7 C8 C9 179.5(6)
C6 C7 C8 C9 -3.9(11)
C5 C4 C9 C8 -1.5(10)
C3 C4 C9 C8 178.0(6)
C7 C8 C9 C4 2.9(11)
C2 N1 C10 C11 -177.8(5)
Cu1 N1 C10 C11 6.6(8)
N1 C10 C11 C16 174.1(6)
N1 C10 C11 C12 -5.7(9)
Cu1 O4 C12 C13 -168.8(4)
Cu1 O4 C12 C11 10.8(8)
C16 C11 C12 O4 176.7(5)
C10 C11 C12 O4 -3.5(8)
C16 C11 C12 C13 -3.7(8)
C10 C11 C12 C13 176.1(5)
O4 C12 C13 C14 -176.3(5)
C11 C12 C13 C14 4.1(8)
O4 C12 C13 Cl1 2.3(7)
C11 C12 C13 Cl1 -177.3(4)
C12 C13 C14 C15 -3.4(10)
Cl1 C13 C14 C15 178.1(5)
C13 C14 C15 C16 2.2(11)
C13 C14 C15 Cl2 -177.3(5)
C14 C15 C16 C11 -2.0(11)
Cl2 C15 C16 C11 177.5(6)
C12 C11 C16 C15 2.8(10)
C10 C11 C16 C15 -177.0(6)
Cu1 O5 C17 N2 169.3(5)
C18 N2 C17 O5 -1.1(12)
C19 N2 C17 O5 -178.0(8)
